data_4061121
_journal_name_full Organometallics
_journal_paper_doi 10.1021/om049518s
_journal_year 2004
_chemical_formula_sum 'C39.5 H42 Hf N4 O2'
_chemical_formula_weight 783.26
_space_group_IT_number 14
_symmetry_cell_setting monoclinic
_symmetry_space_group_name_Hall '-P 2yn'
_symmetry_space_group_name_H-M 'P 1 21/n 1'
_cell_angle_alpha 90.00
_cell_angle_beta 90.9210(10)
_cell_angle_gamma 90.00
_cell_formula_units_Z 4
_cell_length_a 16.8011(6)
_cell_length_b 13.0020(5)
_cell_length_c 17.0017(7)
_cell_measurement_temperature 180(2)
_cell_volume 3713.5(2)
_diffrn_ambient_temperature 180(2)
_exptl_crystal_density_diffrn 1.401
_cod_depositor_comments
;
The following automatic conversions were performed:
'_symmetry_cell_setting' value 'Monoclinic' changed to 'monoclinic'
according to '/home/saulius/struct/CIF-dictionaries/cif_core.dic'
dictionary named 'cif_core.dic' version 2.4.1 from 2010-06-29.

Automatic conversion script
Id: cif_fix_enum 1527 2010-12-29 10:47:43Z saulius 
;
_cod_original_sg_symbol_H-M 'P 21/n'
_cod_original_formula_sum 'C39.50 H42 Hf N4 O2'
_cod_database_code 4061121

loop_
_symmetry_equiv_pos_as_xyz
'x, y, z'
'-x+1/2, y+1/2, -z+1/2'
'-x, -y, -z'
'x-1/2, -y-1/2, z-1/2'

loop_
_atom_site_label
_atom_site_type_symbol
_atom_site_fract_x
_atom_site_fract_y
_atom_site_fract_z
_atom_site_U_iso_or_equiv
_atom_site_adp_type
_atom_site_occupancy
_atom_site_symmetry_multiplicity
_atom_site_calc_flag
_atom_site_refinement_flags
_atom_site_disorder_assembly
_atom_site_disorder_group
Hf1 Hf 0.436908(12) 0.571862(18) 1.216262(13) 0.02332(8) Uani 1 1 d . . .
O1 O 0.2744(2) 0.7510(3) 1.3092(2) 0.0274(8) Uani 1 1 d . . .
O2 O 0.6027(2) 0.6388(3) 1.3737(2) 0.0294(9) Uani 1 1 d . . .
N1 N 0.4014(3) 0.7332(3) 1.2507(3) 0.0246(9) Uani 1 1 d . . .
N2 N 0.3113(3) 0.6056(4) 1.2452(3) 0.0249(9) Uani 1 1 d . . .
N3 N 0.4738(3) 0.5696(3) 1.3459(3) 0.0235(9) Uani 1 1 d . . .
N4 N 0.5642(2) 0.5881(4) 1.2505(3) 0.0242(10) Uani 1 1 d . . .
C1 C 0.5294(4) 0.8427(6) 1.5060(4) 0.0467(18) Uani 1 1 d . . .
H1A H 0.5758 0.8842 1.5217 0.070 Uiso 1 1 calc R . .
H1B H 0.5406 0.7700 1.5164 0.070 Uiso 1 1 calc R . .
H1C H 0.4832 0.8643 1.5363 0.070 Uiso 1 1 calc R . .
C2 C 0.5119(3) 0.8579(5) 1.4185(4) 0.0318(13) Uani 1 1 d . . .
C3 C 0.5535(4) 0.9323(5) 1.3769(4) 0.0411(16) Uani 1 1 d . . .
H3A H 0.5904 0.9756 1.4040 0.049 Uiso 1 1 calc R . .
C4 C 0.5418(4) 0.9439(5) 1.2965(4) 0.0384(15) Uani 1 1 d . . .
H4A H 0.5694 0.9963 1.2691 0.046 Uiso 1 1 calc R . .
C5 C 0.4900(3) 0.8795(5) 1.2561(4) 0.0327(13) Uani 1 1 d . . .
H5A H 0.4833 0.8866 1.2008 0.039 Uiso 1 1 calc R . .
C6 C 0.4472(3) 0.8034(4) 1.2963(3) 0.0253(11) Uani 1 1 d . . .
C7 C 0.4568(3) 0.7923(4) 1.3786(3) 0.0234(10) Uani 1 1 d . . .
C8 C 0.4136(3) 0.7112(4) 1.4238(3) 0.0262(11) Uani 1 1 d . . .
C9 C 0.4302(3) 0.6053(4) 1.4113(3) 0.0239(11) Uani 1 1 d . . .
C10 C 0.3947(4) 0.5301(5) 1.4589(3) 0.0309(12) Uani 1 1 d . . .
H10A H 0.4076 0.4596 1.4520 0.037 Uiso 1 1 calc R . .
C11 C 0.3413(4) 0.5588(5) 1.5154(4) 0.0365(14) Uani 1 1 d . . .
H11A H 0.3183 0.5080 1.5482 0.044 Uiso 1 1 calc R . .
C12 C 0.3208(4) 0.6613(5) 1.5248(3) 0.0371(14) Uani 1 1 d . . .
H12A H 0.2824 0.6796 1.5628 0.045 Uiso 1 1 calc R . .
C13 C 0.3559(3) 0.7387(5) 1.4793(3) 0.0302(12) Uani 1 1 d . . .
C14 C 0.3271(4) 0.8476(5) 1.4866(4) 0.0403(15) Uani 1 1 d . . .
H14A H 0.3644 0.8940 1.4608 0.060 Uiso 1 1 calc R . .
H14B H 0.3236 0.8658 1.5424 0.060 Uiso 1 1 calc R . .
H14C H 0.2744 0.8539 1.4616 0.060 Uiso 1 1 calc R . .
C15 C 0.3295(3) 0.6990(4) 1.2690(3) 0.0232(11) Uani 1 1 d . . .
C16 C 0.2119(3) 0.6755(4) 1.3242(4) 0.0308(12) Uani 1 1 d . . .
H16A H 0.1585 0.7062 1.3156 0.037 Uiso 1 1 calc R . .
H16B H 0.2158 0.6496 1.3789 0.037 Uiso 1 1 calc R . .
C17 C 0.2264(3) 0.5877(4) 1.2648(3) 0.0265(11) Uani 1 1 d . . .
C18 C 0.2137(4) 0.4827(5) 1.3041(4) 0.0393(15) Uani 1 1 d . . .
H18A H 0.2217 0.4279 1.2655 0.059 Uiso 1 1 calc R . .
H18B H 0.1594 0.4788 1.3241 0.059 Uiso 1 1 calc R . .
H18C H 0.2519 0.4744 1.3478 0.059 Uiso 1 1 calc R . .
C19 C 0.1743(4) 0.5990(6) 1.1908(4) 0.0462(18) Uani 1 1 d . . .
H19A H 0.1887 0.5459 1.1526 0.069 Uiso 1 1 calc R . .
H19B H 0.1826 0.6672 1.1677 0.069 Uiso 1 1 calc R . .
H19C H 0.1182 0.5912 1.2046 0.069 Uiso 1 1 calc R . .
C20 C 0.5455(3) 0.5988(4) 1.3259(3) 0.0235(11) Uani 1 1 d . . .
C21 C 0.6666(3) 0.6700(5) 1.3209(3) 0.0340(13) Uani 1 1 d . . .
H21A H 0.7192 0.6509 1.3434 0.041 Uiso 1 1 calc R . .
H21B H 0.6654 0.7452 1.3121 0.041 Uiso 1 1 calc R . .
C22 C 0.6502(3) 0.6115(5) 1.2431(3) 0.0297(12) Uani 1 1 d . . .
C23 C 0.6963(4) 0.5104(6) 1.2400(5) 0.0492(18) Uani 1 1 d . . .
H23A H 0.6778 0.4700 1.1946 0.074 Uiso 1 1 calc R . .
H23B H 0.6876 0.4714 1.2884 0.074 Uiso 1 1 calc R . .
H23C H 0.7533 0.5250 1.2350 0.074 Uiso 1 1 calc R . .
C24 C 0.6659(4) 0.6783(7) 1.1721(4) 0.0466(18) Uani 1 1 d . . .
H24A H 0.6523 0.6402 1.1240 0.070 Uiso 1 1 calc R . .
H24B H 0.7223 0.6974 1.1715 0.070 Uiso 1 1 calc R . .
H24C H 0.6333 0.7407 1.1747 0.070 Uiso 1 1 calc R . .
C100 C 0.3972(4) 0.4092(5) 1.1949(5) 0.0487(18) Uani 1 1 d . . .
H10B H 0.3558 0.3889 1.2327 0.058 Uiso 1 1 calc R . .
H10C H 0.3755 0.4010 1.1408 0.058 Uiso 1 1 calc R . .
C101 C 0.4705(3) 0.3460(4) 1.2065(4) 0.0297(12) Uani 1 1 d . . .
C102 C 0.5214(4) 0.3246(6) 1.1449(4) 0.0418(16) Uani 1 1 d . . .
H10D H 0.5082 0.3481 1.0934 0.050 Uiso 1 1 calc R . .
C103 C 0.5903(5) 0.2700(7) 1.1574(5) 0.059(2) Uani 1 1 d . . .
H10E H 0.6240 0.2569 1.1142 0.071 Uiso 1 1 calc R . .
C104 C 0.6116(5) 0.2341(7) 1.2296(5) 0.057(2) Uani 1 1 d . . .
H10F H 0.6589 0.1949 1.2366 0.068 Uiso 1 1 calc R . .
C105 C 0.5647(5) 0.2549(7) 1.2917(4) 0.055(2) Uani 1 1 d . . .
H10G H 0.5801 0.2318 1.3428 0.066 Uiso 1 1 calc R . .
C106 C 0.4935(5) 0.3102(5) 1.2813(4) 0.0464(17) Uani 1 1 d . . .
H10H H 0.4607 0.3235 1.3252 0.056 Uiso 1 1 calc R . .
C200 C 0.4688(4) 0.6149(6) 1.0912(3) 0.0354(14) Uani 1 1 d . . .
H20A H 0.5066 0.6733 1.0907 0.042 Uiso 1 1 calc R . .
H20B H 0.4928 0.5559 1.0635 0.042 Uiso 1 1 calc R . .
C201 C 0.3907(4) 0.6445(5) 1.0538(3) 0.0324(13) Uani 1 1 d . . .
C202 C 0.3427(4) 0.5729(6) 1.0138(4) 0.0418(15) Uani 1 1 d . . .
H20C H 0.3606 0.5039 1.0087 0.050 Uiso 1 1 calc R . .
C203 C 0.2692(5) 0.6009(7) 0.9813(4) 0.053(2) Uani 1 1 d . . .
H20D H 0.2381 0.5515 0.9535 0.064 Uiso 1 1 calc R . .
C204 C 0.2414(4) 0.7001(7) 0.9893(4) 0.053(2) Uani 1 1 d . . .
H20E H 0.1911 0.7187 0.9674 0.064 Uiso 1 1 calc R . .
C205 C 0.2863(5) 0.7717(6) 1.0287(4) 0.0511(19) Uani 1 1 d . . .
H20F H 0.2669 0.8398 1.0349 0.061 Uiso 1 1 calc R . .
C206 C 0.3609(4) 0.7446(5) 1.0600(4) 0.0405(15) Uani 1 1 d . . .
H20G H 0.3922 0.7954 1.0860 0.049 Uiso 1 1 calc R . .
C500 C 0.5076(17) 0.948(2) 0.9601(15) 0.100(8) Uiso 0.50 1 d P . .
C501 C 0.5925(16) 0.9087(19) 1.0183(15) 0.092(7) Uiso 0.50 1 d P . .
C502 C 0.6092(16) 0.965(2) 1.0682(15) 0.095(7) Uiso 0.50 1 d P . .

loop_
_atom_site_aniso_label
_atom_site_aniso_U_11
_atom_site_aniso_U_22
_atom_site_aniso_U_33
_atom_site_aniso_U_23
_atom_site_aniso_U_13
_atom_site_aniso_U_12
Hf1 0.01325(11) 0.02969(12) 0.02690(12) -0.00552(10) -0.00315(7) -0.00110(9)
O1 0.0191(19) 0.0253(19) 0.038(2) -0.0010(16) 0.0015(16) 0.0030(15)
O2 0.0190(19) 0.040(2) 0.029(2) -0.0031(17) -0.0078(15) -0.0025(17)
N1 0.017(2) 0.024(2) 0.032(2) -0.0009(18) -0.0030(18) -0.0034(18)
N2 0.015(2) 0.029(2) 0.031(2) -0.0073(19) 0.0003(18) -0.0037(18)
N3 0.018(2) 0.026(2) 0.027(2) -0.0026(19) -0.0009(17) 0.0032(18)
N4 0.0099(19) 0.036(3) 0.027(2) -0.0061(19) -0.0057(16) -0.0047(18)
C1 0.027(3) 0.067(5) 0.045(4) -0.029(4) -0.008(3) 0.000(3)
C2 0.019(3) 0.033(3) 0.043(3) -0.017(3) -0.003(2) -0.001(2)
C3 0.021(3) 0.036(3) 0.066(4) -0.015(3) -0.004(3) -0.008(3)
C4 0.025(3) 0.026(3) 0.065(4) 0.002(3) -0.001(3) -0.010(2)
C5 0.022(3) 0.030(3) 0.046(3) 0.005(3) 0.002(3) -0.004(2)
C6 0.017(2) 0.020(2) 0.039(3) -0.001(2) -0.002(2) -0.002(2)
C7 0.015(2) 0.022(2) 0.033(3) -0.005(2) -0.001(2) 0.002(2)
C8 0.020(3) 0.033(3) 0.025(3) -0.002(2) -0.005(2) 0.001(2)
C9 0.018(2) 0.030(3) 0.023(2) -0.002(2) -0.003(2) 0.002(2)
C10 0.032(3) 0.032(3) 0.030(3) 0.007(2) 0.001(2) 0.005(3)
C11 0.037(3) 0.042(4) 0.030(3) 0.012(3) 0.002(3) 0.003(3)
C12 0.033(3) 0.054(4) 0.025(3) -0.003(3) 0.003(2) 0.004(3)
C13 0.024(3) 0.037(3) 0.030(3) -0.008(2) -0.003(2) 0.003(2)
C14 0.033(3) 0.039(3) 0.048(4) -0.014(3) 0.004(3) 0.002(3)
C15 0.020(3) 0.028(3) 0.021(2) 0.004(2) -0.0054(19) -0.002(2)
C16 0.021(3) 0.026(3) 0.045(3) 0.001(2) 0.009(2) -0.002(2)
C17 0.015(2) 0.034(3) 0.030(3) -0.002(2) -0.003(2) -0.004(2)
C18 0.031(3) 0.030(3) 0.057(4) -0.001(3) 0.009(3) -0.006(3)
C19 0.019(3) 0.073(5) 0.046(4) 0.000(4) -0.011(3) -0.007(3)
C20 0.023(3) 0.018(2) 0.029(3) 0.001(2) -0.005(2) 0.0022(19)
C21 0.021(3) 0.046(3) 0.035(3) -0.005(3) -0.008(2) -0.013(3)
C22 0.016(3) 0.042(3) 0.031(3) -0.007(3) -0.003(2) -0.004(2)
C23 0.021(3) 0.064(5) 0.062(5) -0.021(4) -0.002(3) 0.005(3)
C24 0.023(3) 0.081(5) 0.037(3) 0.010(3) -0.002(3) -0.017(3)
C100 0.033(4) 0.033(4) 0.080(5) -0.012(3) -0.001(4) 0.003(3)
C101 0.024(3) 0.024(3) 0.041(3) -0.006(2) 0.000(2) -0.010(2)
C102 0.041(4) 0.053(4) 0.032(3) 0.006(3) 0.003(3) 0.013(3)
C103 0.041(4) 0.074(6) 0.063(5) 0.017(4) 0.022(4) 0.020(4)
C104 0.032(4) 0.068(5) 0.071(5) 0.016(4) -0.006(4) 0.008(4)
C105 0.060(5) 0.062(5) 0.042(4) 0.010(4) -0.015(4) 0.001(4)
C106 0.061(5) 0.041(4) 0.037(4) -0.003(3) 0.013(3) -0.010(3)
C200 0.023(3) 0.055(4) 0.027(3) 0.000(3) -0.003(2) 0.001(3)
C201 0.035(3) 0.046(3) 0.016(2) 0.002(2) 0.000(2) 0.003(3)
C202 0.039(4) 0.053(4) 0.033(3) 0.001(3) -0.012(3) -0.007(3)
C203 0.040(4) 0.077(6) 0.042(4) 0.019(4) -0.014(3) -0.022(4)
C204 0.027(3) 0.091(6) 0.041(4) 0.026(4) -0.003(3) 0.000(4)
C205 0.059(5) 0.058(5) 0.036(4) 0.009(3) 0.001(3) 0.021(4)
C206 0.051(4) 0.041(4) 0.030(3) -0.004(3) -0.012(3) 0.005(3)

loop_
_geom_bond_atom_site_label_1
_geom_bond_atom_site_label_2
_geom_bond_distance
_geom_bond_site_symmetry_2
_geom_bond_publ_flag
Hf1 N4 2.217(4) . y
Hf1 N2 2.218(4) . y
Hf1 C100 2.246(7) . y
Hf1 N1 2.260(5) . y
Hf1 C200 2.272(6) . y
Hf1 N3 2.280(4) . y
Hf1 C20 2.612(5) . y
Hf1 C15 2.617(6) . y
O1 C15 1.342(7) . ?
O1 C16 1.464(7) . ?
O2 C20 1.351(6) . ?
O2 C21 1.467(7) . ?
N1 C15 1.330(7) . ?
N1 C6 1.418(7) . ?
N2 C15 1.314(7) . ?
N2 C17 1.489(7) . ?
N3 C20 1.314(7) . ?
N3 C9 1.420(7) . ?
N4 C20 1.333(7) . ?
N4 C22 1.484(7) . ?
C1 C2 1.525(9) . ?
C1 H1A 0.9800 . ?
C1 H1B 0.9800 . ?
C1 H1C 0.9800 . ?
C2 C3 1.393(9) . ?
C2 C7 1.424(7) . ?
C3 C4 1.387(10) . ?
C3 H3A 0.9500 . ?
C4 C5 1.382(8) . ?
C4 H4A 0.9500 . ?
C5 C6 1.407(8) . ?
C5 H5A 0.9500 . ?
C6 C7 1.412(8) . ?
C7 C8 1.499(8) . ?
C8 C13 1.409(8) . ?
C8 C9 1.421(8) . ?
C9 C10 1.407(8) . ?
C10 C11 1.377(9) . ?
C10 H10A 0.9500 . ?
C11 C12 1.387(9) . ?
C11 H11A 0.9500 . ?
C12 C13 1.405(9) . ?
C12 H12A 0.9500 . ?
C13 C14 1.502(9) . ?
C14 H14A 0.9800 . ?
C14 H14B 0.9800 . ?
C14 H14C 0.9800 . ?
C16 C17 1.546(8) . ?
C16 H16A 0.9900 . ?
C16 H16B 0.9900 . ?
C17 C19 1.528(8) . ?
C17 C18 1.537(8) . ?
C18 H18A 0.9800 . ?
C18 H18B 0.9800 . ?
C18 H18C 0.9800 . ?
C19 H19A 0.9800 . ?
C19 H19B 0.9800 . ?
C19 H19C 0.9800 . ?
C21 C22 1.547(8) . ?
C21 H21A 0.9900 . ?
C21 H21B 0.9900 . ?
C22 C24 1.515(9) . ?
C22 C23 1.528(10) . ?
C23 H23A 0.9800 . ?
C23 H23B 0.9800 . ?
C23 H23C 0.9800 . ?
C24 H24A 0.9800 . ?
C24 H24B 0.9800 . ?
C24 H24C 0.9800 . ?
C100 C101 1.490(9) . ?
C100 H10B 0.9900 . ?
C100 H10C 0.9900 . ?
C101 C102 1.391(9) . ?
C101 C106 1.402(9) . ?
C102 C103 1.372(10) . ?
C102 H10D 0.9500 . ?
C103 C104 1.356(11) . ?
C103 H10E 0.9500 . ?
C104 C105 1.355(11) . ?
C104 H10F 0.9500 . ?
C105 C106 1.405(11) . ?
C105 H10G 0.9500 . ?
C106 H10H 0.9500 . ?
C200 C201 1.499(8) . ?
C200 H20A 0.9900 . ?
C200 H20B 0.9900 . ?
C201 C206 1.398(9) . ?
C201 C202 1.401(9) . ?
C202 C203 1.392(10) . ?
C202 H20C 0.9500 . ?
C203 C204 1.379(12) . ?
C203 H20D 0.9500 . ?
C204 C205 1.367(11) . ?
C204 H20E 0.9500 . ?
C205 C206 1.399(10) . ?
C205 H20F 0.9500 . ?
C206 H20G 0.9500 . ?
C500 C501 1.80(4) . ?
C500 C500 1.93(5) 3_677 ?
C501 C502 1.15(3) . ?
